data_7705049
loop_
_publ_author_name
'Ho, Luong Phong'
'K\"orner, Lukas'
'Bannenberg, Thomas'
'Tamm, Matthias'

_publ_section_title
;
 Chalcogen complexes of anionic N-heterocyclic carbenes.
;
_journal_issue 38
_journal_name_full 'Dalton transactions (Cambridge, England : 2003)'
_journal_page_first 13207
_journal_page_last 13217
_journal_paper_doi 10.1039/d0dt02392b
_journal_volume 49
_journal_year 2020
_chemical_formula_moiety 'C45 H36 B F15 N2 O, C7 H8'
_chemical_formula_sum 'C52 H44 B F15 N2 O'
_chemical_formula_weight 1008.70
_chemical_properties_physical Air-sensitive,Moisture-sensitive
_space_group_crystal_system triclinic
_space_group_IT_number 2
_space_group_name_Hall '-P 1'
_space_group_name_H-M_alt 'P -1'
_atom_sites_solution_hydrogens mixed
_audit_creation_method SHELXL-2018/3
_audit_update_record
;
2020-07-01 deposited with the CCDC.	2020-08-06 downloaded from the CCDC.
;
_cell_angle_alpha 88.932(2)
_cell_angle_beta 85.317(2)
_cell_angle_gamma 81.974(2)
_cell_formula_units_Z 2
_cell_length_a 10.2374(2)
_cell_length_b 11.4752(2)
_cell_length_c 20.0948(4)
_cell_measurement_reflns_used 79336
_cell_measurement_temperature 100(2)
_cell_measurement_theta_max 55.5750
_cell_measurement_theta_min 3.0000
_cell_volume 2329.67(8)
_computing_cell_refinement 'CrysAlisPro 1.171.40.21a (Rigaku OD, 2018)'
_computing_data_collection 'CrysAlisPro 1.171.40.21a (Rigaku OD, 2018)'
_computing_data_reduction 'CrysAlisPro 1.171.40.21a (Rigaku OD, 2018)'
_computing_publication_material 'OLEX2 v1.2 (O. V. Dolomanov et al., J. Appl. Cryst., 2009, 42, 339-341)'
_computing_structure_refinement 'SHELXL-2018/3 (G. M. Sheldrick, Acta Cryst., 2008, A64, 112-122)'
_computing_structure_solution 'SHELXT-2014/5 (G. M. Sheldrick, Acta Cryst., 2015, A71, 3-8)'
_diffrn_ambient_temperature 100(2)
_diffrn_measured_fraction_theta_full 0.998
_diffrn_measured_fraction_theta_max 0.999
_diffrn_measurement_device_type 'XtaLAB Synergy, Single source at offset/far, HyPix'
_diffrn_measurement_method '\w scans'
_diffrn_radiation_type MoK\a
_diffrn_radiation_wavelength 0.71073
_diffrn_reflns_av_R_equivalents 0.0562
_diffrn_reflns_av_unetI/netI 0.0219
_diffrn_reflns_Laue_measured_fraction_full 0.998
_diffrn_reflns_Laue_measured_fraction_max 0.999
_diffrn_reflns_limit_h_max 14
_diffrn_reflns_limit_h_min -14
_diffrn_reflns_limit_k_max 16
_diffrn_reflns_limit_k_min -16
_diffrn_reflns_limit_l_max 28
_diffrn_reflns_limit_l_min -28
_diffrn_reflns_number 210091
_diffrn_reflns_point_group_measured_fraction_full 0.998
_diffrn_reflns_point_group_measured_fraction_max 0.999
_diffrn_reflns_theta_full 25.242
_diffrn_reflns_theta_max 30.508
_diffrn_reflns_theta_min 2.637
_diffrn_source 'micro-focus sealed X-ray tube'
_exptl_absorpt_coefficient_mu 0.127
_exptl_absorpt_correction_T_max 1.000
_exptl_absorpt_correction_T_min 0.263
_exptl_absorpt_correction_type gaussian
_exptl_absorpt_process_details
;
CrysAlisPro 1.171.40.21a (Rigaku Oxford Diffraction, 2018)
Numerical absorption correction based on gaussian integration over
			a multifaceted crystal model
Empirical absorption correction using spherical harmonics,
 implemented in SCALE3 ABSPACK scaling algorithm.
;
_exptl_crystal_colour colourless
_exptl_crystal_density_diffrn 1.438
_exptl_crystal_description irregular
_exptl_crystal_F_000 1036
_exptl_crystal_size_max 0.466
_exptl_crystal_size_mid 0.303
_exptl_crystal_size_min 0.262
_refine_diff_density_max 1.357
_refine_diff_density_min -0.499
_refine_diff_density_rms 0.061
_refine_ls_extinction_method none
_refine_ls_goodness_of_fit_ref 1.025
_refine_ls_hydrogen_treatment mixed
_refine_ls_matrix_type full
_refine_ls_number_parameters 715
_refine_ls_number_reflns 14218
_refine_ls_number_restraints 0
_refine_ls_restrained_S_all 1.025
_refine_ls_R_factor_all 0.0518
_refine_ls_R_factor_gt 0.0467
_refine_ls_shift/su_max 0.001
_refine_ls_shift/su_mean 0.000
_refine_ls_structure_factor_coef Fsqd
_refine_ls_weighting_details 'w=1/[\s^2^(Fo^2^)+(0.0739P)^2^+0.9508P] where P=(Fo^2^+2Fc^2^)/3'
_refine_ls_weighting_scheme calc
_refine_ls_wR_factor_gt 0.1268
_refine_ls_wR_factor_ref 0.1308
_reflns_Friedel_coverage 0.000
_reflns_number_gt 12664
_reflns_number_total 14218
_reflns_threshold_expression 'I > 2\s(I)'
_cod_data_source_file d0dt02392b3.cif
_cod_data_source_block ph86ph
_cod_depositor_comments 'Adding full bibliography for 7705040--7705050.cif.'
_cod_database_code 7705049
_shelx_shelxl_version_number 2018/3
_shelx_space_group_comment
;
The symmetry employed for this shelxl refinement is uniquely defined
by the following loop, which should always be used as a source of
symmetry information in preference to the above space-group names.
They are only intended as comments.
;
_shelx_estimated_absorpt_t_min 0.943
_shelx_estimated_absorpt_t_max 0.968

loop_
_space_group_symop_operation_xyz
'x, y, z'
'-x, -y, -z'

loop_
_atom_site_label
_atom_site_type_symbol
_atom_site_fract_x
_atom_site_fract_y
_atom_site_fract_z
_atom_site_U_iso_or_equiv
_atom_site_adp_type
_atom_site_occupancy
_atom_site_site_symmetry_order
_atom_site_calc_flag
_atom_site_refinement_flags_posn
_atom_site_refinement_flags_adp
_atom_site_refinement_flags_occupancy
_atom_site_disorder_assembly
_atom_site_disorder_group
F15 F 0.97334(7) 0.46030(6) 0.66534(4) 0.02361(14) Uani 1 1 d . . . . .
F1 F 0.85059(7) 0.36047(6) 0.83009(4) 0.02385(14) Uani 1 1 d . . . . .
F5 F 0.43052(7) 0.30763(7) 0.76058(4) 0.02643(15) Uani 1 1 d . . . . .
F11 F 0.71752(7) 0.14860(6) 0.71249(4) 0.02534(15) Uani 1 1 d . . . . .
F6 F 0.43265(7) 0.53803(6) 0.72568(3) 0.02242(14) Uani 1 1 d . . . . .
F10 F 0.71708(7) 0.27617(7) 0.57958(4) 0.02724(15) Uani 1 1 d . . . . .
F7 F 0.25399(7) 0.56247(7) 0.63585(4) 0.02985(16) Uani 1 1 d . . . . .
F14 F 1.18431(7) 0.30371(7) 0.63766(4) 0.03156(17) Uani 1 1 d . . . . .
F12 F 0.93327(8) -0.00610(6) 0.68550(4) 0.02978(16) Uani 1 1 d . . . . .
F8 F 0.30399(8) 0.44595(8) 0.51705(4) 0.03440(18) Uani 1 1 d . . . . .
F2 F 0.78658(9) 0.26698(8) 0.94815(4) 0.03515(19) Uani 1 1 d . . . . .
F13 F 1.16934(8) 0.06863(7) 0.64638(5) 0.03394(18) Uani 1 1 d . . . . .
F9 F 0.53685(9) 0.30124(8) 0.49255(4) 0.03542(19) Uani 1 1 d . . . . .
O1 O 0.80418(8) 0.81621(7) 0.76257(4) 0.02032(15) Uani 1 1 d . . . . .
F3 F 0.54792(11) 0.18586(8) 0.97267(4) 0.0400(2) Uani 1 1 d . . . . .
F4 F 0.37272(9) 0.21110(8) 0.87693(5) 0.0380(2) Uani 1 1 d . . . . .
N1 N 0.76138(8) 0.61892(8) 0.76278(4) 0.01482(15) Uani 1 1 d . . . . .
N2 N 0.74316(8) 0.72104(7) 0.67009(4) 0.01471(15) Uani 1 1 d . . . . .
C1 C 0.77264(10) 0.72318(9) 0.73310(5) 0.01565(17) Uani 1 1 d . . . . .
C2 C 0.71930(9) 0.54241(9) 0.71559(5) 0.01447(17) Uani 1 1 d . . . . .
C3 C 0.70795(10) 0.61006(9) 0.65926(5) 0.01544(17) Uani 1 1 d . . . . .
H3 H 0.680087 0.585248 0.618508 0.019 Uiso 1 1 calc R U . . .
C17 C 0.83872(10) 0.83005(9) 0.57720(5) 0.01748(18) Uani 1 1 d . . . . .
C28 C 0.64124(10) 0.35016(9) 0.78962(5) 0.01792(18) Uani 1 1 d . . . . .
C16 C 0.73198(10) 0.81966(9) 0.62432(5) 0.01556(17) Uani 1 1 d . . . . .
C4 C 0.78677(10) 0.60491(9) 0.83285(5) 0.01705(18) Uani 1 1 d . . . . .
C40 C 0.83243(10) 0.31420(9) 0.69345(5) 0.01651(18) Uani 1 1 d . . . . .
C21 C 0.61346(10) 0.89754(9) 0.62880(5) 0.01793(18) Uani 1 1 d . . . . .
C29 C 0.72730(11) 0.33165(10) 0.84049(5) 0.0207(2) Uani 1 1 d . . . . .
C33 C 0.52214(11) 0.30562(10) 0.80522(6) 0.0211(2) Uani 1 1 d . . . . .
C20 C 0.60152(11) 0.98851(10) 0.58143(6) 0.0231(2) Uani 1 1 d . . . . .
H20 H 0.522656 1.043214 0.582522 0.028 Uiso 1 1 calc R U . . .
C39 C 0.60398(11) 0.34689(10) 0.59832(5) 0.02006(19) Uani 1 1 d . . . . .
C41 C 0.83198(11) 0.19250(10) 0.69592(5) 0.01923(19) Uani 1 1 d . . . . .
C18 C 0.82072(11) 0.92218(10) 0.53082(6) 0.0220(2) Uani 1 1 d . . . . .
H18 H 0.889653 0.931853 0.497426 0.026 Uiso 1 1 calc R U . . .
C34 C 0.58526(10) 0.40397(9) 0.65950(5) 0.01674(18) Uani 1 1 d . . . . .
C19 C 0.70335(12) 0.99978(10) 0.53292(6) 0.0244(2) Uani 1 1 d . . . . .
H19 H 0.692816 1.061311 0.500703 0.029 Uiso 1 1 calc R U . . .
C22 C 0.96772(11) 0.74615(10) 0.57655(6) 0.02013(19) Uani 1 1 d . . . . .
H22 H 0.974250 0.712575 0.622626 0.024 Uiso 1 1 calc R U . . .
C35 C 0.46354(10) 0.47639(10) 0.66845(5) 0.01850(19) Uani 1 1 d . . . . .
C36 C 0.36876(11) 0.49160(10) 0.62276(6) 0.0223(2) Uani 1 1 d . . . . .
C37 C 0.39336(12) 0.43203(11) 0.56284(6) 0.0247(2) Uani 1 1 d . . . . .
C25 C 0.50139(10) 0.88449(10) 0.68183(5) 0.01976(19) Uani 1 1 d . . . . .
H25 H 0.536014 0.823326 0.714477 0.024 Uiso 1 1 calc R U . . .
C9 C 0.67773(11) 0.61212(10) 0.88068(5) 0.01903(19) Uani 1 1 d . . . . .
C44 C 1.06858(11) 0.26618(10) 0.65689(6) 0.0222(2) Uani 1 1 d . . . . .
C38 C 0.51088(12) 0.35921(11) 0.55081(6) 0.0242(2) Uani 1 1 d . . . . .
C42 C 0.94150(12) 0.10993(10) 0.68086(6) 0.0217(2) Uani 1 1 d . . . . .
C10 C 1.03695(11) 0.58612(11) 0.79802(6) 0.0241(2) Uani 1 1 d . . . . .
H10 H 1.002808 0.588699 0.752717 0.029 Uiso 1 1 calc R U . . .
C45 C 0.95558(10) 0.34609(9) 0.67247(5) 0.01857(19) Uani 1 1 d . . . . .
C13 C 0.53627(11) 0.63477(10) 0.86103(5) 0.02047(19) Uani 1 1 d . . . . .
H13 H 0.535452 0.603284 0.815016 0.025 Uiso 1 1 calc R U . . .
C5 C 0.91855(11) 0.59424(11) 0.84953(5) 0.0214(2) Uani 1 1 d . . . . .
C8 C 0.70496(12) 0.60375(12) 0.94784(6) 0.0266(2) Uani 1 1 d . . . . .
H8 H 0.634051 0.605335 0.981542 0.032 Uiso 1 1 calc R U . . .
C43 C 1.06172(11) 0.14714(10) 0.66114(6) 0.0235(2) Uani 1 1 d . . . . .
C11 C 1.11511(13) 0.68986(13) 0.80282(7) 0.0312(3) Uani 1 1 d . . . . .
H11A H 1.057635 0.763626 0.794740 0.047 Uiso 1 1 calc R U . . .
H11B H 1.190842 0.681121 0.769297 0.047 Uiso 1 1 calc R U . . .
H11C H 1.146816 0.691168 0.847476 0.047 Uiso 1 1 calc R U . . .
C14 C 0.48865(12) 0.76771(11) 0.85866(6) 0.0254(2) Uani 1 1 d . . . . .
H14A H 0.483475 0.800045 0.903743 0.038 Uiso 1 1 calc R U . . .
H14B H 0.400966 0.781557 0.841392 0.038 Uiso 1 1 calc R U . . .
H14C H 0.551127 0.806310 0.829339 0.038 Uiso 1 1 calc R U . . .
C27 C 0.38573(12) 0.84022(11) 0.65094(6) 0.0255(2) Uani 1 1 d . . . . .
H27A H 0.352248 0.896572 0.617007 0.038 Uiso 1 1 calc R U . . .
H27B H 0.314864 0.832191 0.685862 0.038 Uiso 1 1 calc R U . . .
H27C H 0.416057 0.763566 0.630180 0.038 Uiso 1 1 calc R U . . .
C15 C 0.44027(12) 0.57332(12) 0.90737(6) 0.0267(2) Uani 1 1 d . . . . .
H15A H 0.476563 0.490309 0.912624 0.040 Uiso 1 1 calc R U . . .
H15B H 0.354775 0.578935 0.888019 0.040 Uiso 1 1 calc R U . . .
H15C H 0.428105 0.611439 0.951108 0.040 Uiso 1 1 calc R U . . .
C30 C 0.69840(14) 0.27959(11) 0.90189(6) 0.0260(2) Uani 1 1 d . . . . .
C32 C 0.48992(13) 0.25151(11) 0.86574(6) 0.0270(2) Uani 1 1 d . . . . .
C7 C 0.83411(14) 0.59317(14) 0.96594(6) 0.0328(3) Uani 1 1 d . . . . .
H7 H 0.850639 0.588575 1.011815 0.039 Uiso 1 1 calc R U . . .
C12 C 1.12778(12) 0.46867(12) 0.80487(7) 0.0305(3) Uani 1 1 d . . . . .
H12A H 1.164755 0.464929 0.848457 0.046 Uiso 1 1 calc R U . . .
H12B H 1.199892 0.462880 0.769374 0.046 Uiso 1 1 calc R U . . .
H12C H 1.076576 0.403352 0.801153 0.046 Uiso 1 1 calc R U . . .
C6 C 0.93899(12) 0.58926(13) 0.91759(6) 0.0300(3) Uani 1 1 d . . . . .
H6 H 1.026643 0.583063 0.930895 0.036 Uiso 1 1 calc R U . . .
C31 C 0.57826(15) 0.23875(11) 0.91436(6) 0.0287(3) Uani 1 1 d . . . . .
C26 C 0.45655(13) 0.99869(12) 0.72051(7) 0.0307(3) Uani 1 1 d . . . . .
H26A H 0.531515 1.021701 0.742019 0.046 Uiso 1 1 calc R U . . .
H26B H 0.385675 0.986375 0.754633 0.046 Uiso 1 1 calc R U . . .
H26C H 0.423775 1.061089 0.689645 0.046 Uiso 1 1 calc R U . . .
C23 C 1.08959(13) 0.80925(13) 0.56005(9) 0.0375(3) Uani 1 1 d . . . . .
H23A H 1.090564 0.837379 0.513691 0.056 Uiso 1 1 calc R U . . .
H23B H 1.170189 0.754289 0.565934 0.056 Uiso 1 1 calc R U . . .
H23C H 1.085645 0.876262 0.590024 0.056 Uiso 1 1 calc R U . . .
B1 B 0.69483(11) 0.40305(10) 0.71631(5) 0.01555(19) Uani 1 1 d . . . . .
C24 C 0.97006(14) 0.64479(13) 0.53002(8) 0.0360(3) Uani 1 1 d . . . . .
H24A H 0.891475 0.605978 0.540776 0.054 Uiso 1 1 calc R U . . .
H24B H 1.049829 0.588321 0.535059 0.054 Uiso 1 1 calc R U . . .
H24C H 0.970396 0.673956 0.483863 0.054 Uiso 1 1 calc R U . . .
C102 C 1.0157(7) 0.8991(7) 0.9400(4) 0.0245(9) Uani 0.543(3) 1 d . . P A 1
H102 H 0.996977 0.843484 0.973806 0.029 Uiso 0.543(3) 1 calc R U P A 1
C105 C 1.0710(7) 1.0633(5) 0.8422(3) 0.0431(12) Uani 0.543(3) 1 d . . P A 1
H105 H 1.090728 1.119923 0.809169 0.052 Uiso 0.543(3) 1 calc R U P A 1
C100 C 0.7699(6) 0.9323(6) 0.9187(3) 0.0433(13) Uani 0.543(3) 1 d . . P A 1
H10A H 0.766931 0.848250 0.912466 0.065 Uiso 0.543(3) 1 calc R U P A 1
H10B H 0.712001 0.978272 0.888322 0.065 Uiso 0.543(3) 1 calc R U P A 1
H10C H 0.739736 0.953814 0.964911 0.065 Uiso 0.543(3) 1 calc R U P A 1
C106 C 0.9421(4) 1.0390(3) 0.85501(14) 0.0363(7) Uani 0.543(3) 1 d . . P A 1
H106 H 0.874334 1.078730 0.829965 0.044 Uiso 0.543(3) 1 calc R U P A 1
C104 C 1.1720(3) 1.0037(3) 0.87831(14) 0.0364(6) Uani 0.543(3) 1 d . . P A 1
H104 H 1.260589 1.019370 0.869689 0.044 Uiso 0.543(3) 1 calc R U P A 1
C103 C 1.1416(3) 0.9220(2) 0.92655(12) 0.0306(6) Uani 0.543(3) 1 d . . P A 1
H103 H 1.210169 0.881232 0.950697 0.037 Uiso 0.543(3) 1 calc R U P A 1
C101 C 0.9104(3) 0.9580(2) 0.90363(12) 0.0305(6) Uani 0.543(3) 1 d . . P A 1
C200 C 1.1077(10) 1.0336(10) 0.8437(6) 0.075(3) Uani 0.457(3) 1 d . . P A 2
H20A H 1.180164 1.034428 0.872590 0.113 Uiso 0.457(3) 1 calc R U P A 2
H20B H 1.076277 1.114275 0.829713 0.113 Uiso 0.457(3) 1 calc R U P A 2
H20C H 1.139493 0.985872 0.804167 0.113 Uiso 0.457(3) 1 calc R U P A 2
C201 C 0.9961(4) 0.9820(4) 0.8813(2) 0.0472(10) Uani 0.457(3) 1 d . . P A 2
C202 C 1.0101(16) 0.9123(12) 0.9329(7) 0.059(4) Uani 0.457(3) 1 d . . P A 2
H202 H 1.097695 0.893952 0.946131 0.071 Uiso 0.457(3) 1 calc R U P A 2
C203 C 0.9164(6) 0.8627(4) 0.9700(2) 0.0570(12) Uani 0.457(3) 1 d . . P A 2
H203 H 0.937413 0.812960 1.007028 0.068 Uiso 0.457(3) 1 calc R U P A 2
C204 C 0.7893(6) 0.8876(4) 0.9517(3) 0.0530(11) Uani 0.457(3) 1 d . . P A 2
H204 H 0.719425 0.854983 0.976038 0.064 Uiso 0.457(3) 1 calc R U P A 2
C205 C 0.7638(9) 0.9611(7) 0.8970(4) 0.0470(15) Uani 0.457(3) 1 d . . P A 2
H205 H 0.676210 0.978862 0.883801 0.056 Uiso 0.457(3) 1 calc R U P A 2
C206 C 0.8673(5) 1.0085(4) 0.86177(18) 0.0452(9) Uani 0.457(3) 1 d . . P A 2
H206 H 0.850204 1.058870 0.824498 0.054 Uiso 0.457(3) 1 calc R U P A 2
H1 H 0.817201 0.879800 0.738500 0.19(2) Uiso 1 1 d . . . . .

loop_
_atom_site_aniso_label
_atom_site_aniso_U_11
_atom_site_aniso_U_22
_atom_site_aniso_U_33
_atom_site_aniso_U_23
_atom_site_aniso_U_13
_atom_site_aniso_U_12
F15 0.0177(3) 0.0194(3) 0.0335(4) 0.0010(3) 0.0029(3) -0.0049(2)
F1 0.0206(3) 0.0272(3) 0.0241(3) 0.0029(3) -0.0064(2) -0.0022(3)
F5 0.0184(3) 0.0321(4) 0.0299(4) 0.0036(3) -0.0002(3) -0.0090(3)
F11 0.0207(3) 0.0232(3) 0.0329(4) -0.0025(3) 0.0046(3) -0.0090(3)
F6 0.0161(3) 0.0277(3) 0.0230(3) -0.0058(3) -0.0020(2) -0.0004(2)
F10 0.0234(3) 0.0347(4) 0.0221(3) -0.0083(3) -0.0008(3) 0.0017(3)
F7 0.0161(3) 0.0370(4) 0.0362(4) 0.0010(3) -0.0085(3) 0.0006(3)
F14 0.0137(3) 0.0323(4) 0.0476(5) -0.0010(3) 0.0059(3) -0.0043(3)
F12 0.0325(4) 0.0171(3) 0.0383(4) -0.0007(3) 0.0034(3) -0.0022(3)
F8 0.0269(4) 0.0524(5) 0.0275(4) 0.0035(3) -0.0158(3) -0.0109(3)
F2 0.0487(5) 0.0361(4) 0.0199(3) 0.0057(3) -0.0103(3) 0.0005(4)
F13 0.0209(4) 0.0283(4) 0.0486(5) -0.0024(3) 0.0022(3) 0.0079(3)
F9 0.0379(4) 0.0497(5) 0.0203(3) -0.0102(3) -0.0063(3) -0.0083(4)
O1 0.0266(4) 0.0174(3) 0.0184(3) -0.0010(3) -0.0052(3) -0.0062(3)
F3 0.0609(6) 0.0360(4) 0.0206(4) 0.0081(3) 0.0114(4) -0.0076(4)
F4 0.0349(4) 0.0401(4) 0.0389(4) 0.0054(3) 0.0144(3) -0.0160(4)
N1 0.0125(3) 0.0191(4) 0.0129(3) -0.0008(3) -0.0020(3) -0.0018(3)
N2 0.0136(4) 0.0160(4) 0.0147(4) 0.0000(3) -0.0016(3) -0.0023(3)
C1 0.0127(4) 0.0185(4) 0.0157(4) -0.0020(3) -0.0018(3) -0.0013(3)
C2 0.0118(4) 0.0180(4) 0.0138(4) -0.0011(3) -0.0015(3) -0.0023(3)
C3 0.0147(4) 0.0168(4) 0.0152(4) -0.0006(3) -0.0020(3) -0.0030(3)
C17 0.0153(4) 0.0188(4) 0.0181(4) 0.0003(3) -0.0004(3) -0.0019(3)
C28 0.0177(4) 0.0182(4) 0.0172(4) 0.0008(3) 0.0012(3) -0.0018(3)
C16 0.0152(4) 0.0158(4) 0.0158(4) 0.0010(3) -0.0024(3) -0.0024(3)
C4 0.0158(4) 0.0218(5) 0.0132(4) -0.0004(3) -0.0026(3) -0.0005(3)
C40 0.0141(4) 0.0190(4) 0.0166(4) 0.0004(3) -0.0009(3) -0.0030(3)
C21 0.0151(4) 0.0196(4) 0.0188(4) 0.0001(3) -0.0020(3) -0.0008(3)
C29 0.0227(5) 0.0199(5) 0.0187(5) 0.0013(4) -0.0006(4) -0.0016(4)
C33 0.0204(5) 0.0215(5) 0.0209(5) 0.0008(4) 0.0032(4) -0.0037(4)
C20 0.0199(5) 0.0222(5) 0.0257(5) 0.0042(4) -0.0026(4) 0.0022(4)
C39 0.0186(5) 0.0237(5) 0.0185(4) -0.0010(4) -0.0013(4) -0.0050(4)
C41 0.0167(4) 0.0204(5) 0.0207(5) -0.0003(4) 0.0009(4) -0.0041(4)
C18 0.0210(5) 0.0239(5) 0.0207(5) 0.0050(4) 0.0007(4) -0.0037(4)
C34 0.0147(4) 0.0193(4) 0.0169(4) 0.0009(3) -0.0014(3) -0.0051(3)
C19 0.0244(5) 0.0235(5) 0.0246(5) 0.0081(4) -0.0032(4) -0.0014(4)
C22 0.0160(4) 0.0217(5) 0.0214(5) 0.0026(4) 0.0020(4) -0.0004(4)
C35 0.0154(4) 0.0219(5) 0.0189(4) -0.0006(4) -0.0024(3) -0.0042(4)
C36 0.0154(5) 0.0268(5) 0.0256(5) 0.0032(4) -0.0048(4) -0.0047(4)
C37 0.0214(5) 0.0340(6) 0.0217(5) 0.0040(4) -0.0093(4) -0.0107(4)
C25 0.0144(4) 0.0228(5) 0.0210(5) -0.0003(4) -0.0005(3) 0.0003(4)
C9 0.0171(4) 0.0245(5) 0.0148(4) -0.0011(3) -0.0012(3) -0.0004(4)
C44 0.0137(4) 0.0251(5) 0.0273(5) 0.0002(4) 0.0011(4) -0.0025(4)
C38 0.0259(5) 0.0315(6) 0.0173(5) -0.0019(4) -0.0040(4) -0.0101(4)
C42 0.0230(5) 0.0171(4) 0.0243(5) -0.0001(4) 0.0000(4) -0.0016(4)
C10 0.0137(4) 0.0350(6) 0.0229(5) -0.0042(4) -0.0029(4) 0.0000(4)
C45 0.0160(4) 0.0184(4) 0.0212(5) 0.0008(3) -0.0004(3) -0.0029(3)
C13 0.0152(4) 0.0289(5) 0.0166(4) -0.0024(4) 0.0005(3) -0.0013(4)
C5 0.0158(5) 0.0295(5) 0.0186(5) -0.0020(4) -0.0042(4) 0.0004(4)
C8 0.0243(5) 0.0395(6) 0.0146(5) -0.0005(4) -0.0012(4) 0.0005(5)
C43 0.0172(5) 0.0229(5) 0.0284(5) -0.0008(4) 0.0001(4) 0.0033(4)
C11 0.0196(5) 0.0381(7) 0.0361(6) -0.0038(5) -0.0019(5) -0.0041(5)
C14 0.0210(5) 0.0319(6) 0.0218(5) 0.0017(4) -0.0014(4) 0.0021(4)
C27 0.0186(5) 0.0283(5) 0.0300(6) -0.0026(4) -0.0009(4) -0.0054(4)
C15 0.0205(5) 0.0332(6) 0.0257(5) -0.0023(4) 0.0045(4) -0.0048(4)
C30 0.0357(6) 0.0238(5) 0.0171(5) 0.0022(4) -0.0018(4) 0.0007(4)
C32 0.0295(6) 0.0242(5) 0.0261(5) 0.0014(4) 0.0105(4) -0.0067(4)
C7 0.0285(6) 0.0532(8) 0.0155(5) -0.0008(5) -0.0073(4) 0.0022(5)
C12 0.0160(5) 0.0363(6) 0.0376(7) -0.0046(5) -0.0020(4) 0.0018(4)
C6 0.0207(5) 0.0475(7) 0.0209(5) -0.0030(5) -0.0089(4) 0.0025(5)
C31 0.0417(7) 0.0236(5) 0.0184(5) 0.0035(4) 0.0083(5) -0.0026(5)
C26 0.0260(6) 0.0319(6) 0.0337(6) -0.0112(5) 0.0066(5) -0.0068(5)
C23 0.0193(6) 0.0289(6) 0.0643(10) -0.0089(6) 0.0003(6) -0.0039(5)
B1 0.0141(5) 0.0175(5) 0.0150(4) 0.0005(4) -0.0004(4) -0.0024(4)
C24 0.0281(6) 0.0324(7) 0.0472(8) -0.0144(6) -0.0074(6) 0.0011(5)
C102 0.0324(19) 0.0212(15) 0.0202(14) 0.0013(12) -0.0071(12) -0.0020(13)
C105 0.060(4) 0.0369(18) 0.0314(17) 0.0069(13) -0.004(2) -0.0030(18)
C100 0.0344(17) 0.047(3) 0.050(4) -0.017(2) -0.004(2) -0.006(2)
C106 0.0476(18) 0.0307(13) 0.0276(12) 0.0013(10) -0.0064(12) 0.0063(12)
C104 0.0415(15) 0.0376(14) 0.0303(13) -0.0044(10) 0.0021(11) -0.0087(11)
C103 0.0333(13) 0.0331(12) 0.0261(11) -0.0042(9) -0.0051(9) -0.0044(9)
C101 0.0352(13) 0.0276(11) 0.0278(11) -0.0093(9) -0.0026(9) 0.0005(9)
C200 0.060(6) 0.102(8) 0.064(4) 0.007(5) 0.013(4) -0.025(5)
C201 0.051(2) 0.051(2) 0.0406(19) -0.0174(17) 0.0058(17) -0.0131(18)
C202 0.080(6) 0.045(5) 0.051(6) -0.012(4) -0.020(4) 0.003(4)
C203 0.088(4) 0.0356(18) 0.051(2) -0.0021(16) -0.014(2) -0.015(2)
C204 0.070(3) 0.036(2) 0.056(3) -0.0066(18) 0.004(2) -0.022(2)
C205 0.051(3) 0.038(3) 0.052(4) -0.024(3) -0.001(3) -0.003(2)
C206 0.064(3) 0.0386(18) 0.0315(16) -0.0087(13) 0.0009(16) -0.0031(18)

loop_
_atom_type_symbol
_atom_type_description
_atom_type_scat_dispersion_real
_atom_type_scat_dispersion_imag
_atom_type_scat_source
C C 0.0033 0.0016 'International Tables Vol C Tables 4.2.6.8 and 6.1.1.4'
H H 0.0000 0.0000 'International Tables Vol C Tables 4.2.6.8 and 6.1.1.4'
B B 0.0013 0.0007 'International Tables Vol C Tables 4.2.6.8 and 6.1.1.4'
F F 0.0171 0.0103 'International Tables Vol C Tables 4.2.6.8 and 6.1.1.4'
N N 0.0061 0.0033 'International Tables Vol C Tables 4.2.6.8 and 6.1.1.4'
O O 0.0106 0.0060 'International Tables Vol C Tables 4.2.6.8 and 6.1.1.4'

loop_
_geom_angle_atom_site_label_1
_geom_angle_atom_site_label_2
_geom_angle_atom_site_label_3
_geom_angle
_geom_angle_site_symmetry_1
_geom_angle_site_symmetry_3
_geom_angle_publ_flag
C1 N1 C2 108.78(8) . . ?
C1 N1 C4 118.36(8) . . ?
C2 N1 C4 132.80(9) . . ?
C1 N2 C3 107.05(8) . . ?
C1 N2 C16 126.26(9) . . ?
C3 N2 C16 126.19(8) . . ?
O1 C1 N2 124.50(9) . . ?
O1 C1 N1 125.27(9) . . ?
N2 C1 N1 110.20(9) . . ?
C3 C2 N1 103.68(8) . . ?
C3 C2 B1 121.35(9) . . ?
N1 C2 B1 134.84(8) . . ?
C2 C3 N2 110.26(9) . . ?
C18 C17 C16 116.50(9) . . ?
C18 C17 C22 121.54(9) . . ?
C16 C17 C22 121.96(9) . . ?
C33 C28 C29 112.98(10) . . ?
C33 C28 B1 127.20(9) . . ?
C29 C28 B1 119.25(9) . . ?
C21 C16 C17 124.13(9) . . ?
C21 C16 N2 117.66(9) . . ?
C17 C16 N2 118.19(9) . . ?
C5 C4 C9 123.33(9) . . ?
C5 C4 N1 118.20(9) . . ?
C9 C4 N1 118.27(9) . . ?
C45 C40 C41 113.24(9) . . ?
C45 C40 B1 127.31(9) . . ?
C41 C40 B1 119.43(9) . . ?
C20 C21 C16 116.77(10) . . ?
C20 C21 C25 120.89(9) . . ?
C16 C21 C25 122.33(9) . . ?
F1 C29 C30 115.48(10) . . ?
F1 C29 C28 119.55(9) . . ?
C30 C29 C28 124.90(11) . . ?
F5 C33 C32 114.37(10) . . ?
F5 C33 C28 121.65(9) . . ?
C32 C33 C28 123.93(11) . . ?
C19 C20 C21 120.80(10) . . ?
F10 C39 C34 121.87(10) . . ?
F10 C39 C38 114.34(10) . . ?
C34 C39 C38 123.78(11) . . ?
F11 C41 C42 115.51(9) . . ?
F11 C41 C40 119.80(9) . . ?
C42 C41 C40 124.66(10) . . ?
C19 C18 C17 120.92(10) . . ?
C39 C34 C35 113.05(9) . . ?
C39 C34 B1 127.02(9) . . ?
C35 C34 B1 119.67(9) . . ?
C20 C19 C18 120.83(10) . . ?
C24 C22 C17 112.17(10) . . ?
C24 C22 C23 110.36(11) . . ?
C17 C22 C23 112.34(10) . . ?
F6 C35 C36 115.51(10) . . ?
F6 C35 C34 119.34(9) . . ?
C36 C35 C34 125.15(10) . . ?
F7 C36 C35 121.04(11) . . ?
F7 C36 C37 120.01(10) . . ?
C35 C36 C37 118.96(11) . . ?
F8 C37 C38 120.58(11) . . ?
F8 C37 C36 120.44(11) . . ?
C38 C37 C36 118.97(10) . . ?
C21 C25 C26 111.91(10) . . ?
C21 C25 C27 110.76(9) . . ?
C26 C25 C27 111.60(10) . . ?
C8 C9 C4 117.06(10) . . ?
C8 C9 C13 120.98(10) . . ?
C4 C9 C13 121.88(9) . . ?
F14 C44 C43 119.61(10) . . ?
F14 C44 C45 120.69(10) . . ?
C43 C44 C45 119.70(10) . . ?
F9 C38 C37 119.75(10) . . ?
F9 C38 C39 120.15(11) . . ?
C37 C38 C39 120.09(11) . . ?
F12 C42 C41 121.02(10) . . ?
F12 C42 C43 119.59(10) . . ?
C41 C42 C43 119.38(10) . . ?
C5 C10 C11 111.87(10) . . ?
C5 C10 C12 110.80(11) . . ?
C11 C10 C12 110.52(10) . . ?
F15 C45 C44 114.58(9) . . ?
F15 C45 C40 121.29(9) . . ?
C44 C45 C40 124.13(10) . . ?
C9 C13 C15 113.03(9) . . ?
C9 C13 C14 110.19(10) . . ?
C15 C13 C14 110.07(9) . . ?
C6 C5 C4 116.79(10) . . ?
C6 C5 C10 119.62(10) . . ?
C4 C5 C10 123.58(10) . . ?
C7 C8 C9 120.95(11) . . ?
F13 C43 C44 120.70(11) . . ?
F13 C43 C42 120.43(10) . . ?
C44 C43 C42 118.87(10) . . ?
F2 C30 C31 120.14(11) . . ?
F2 C30 C29 120.75(12) . . ?
C31 C30 C29 119.10(11) . . ?
F4 C32 C31 119.74(11) . . ?
F4 C32 C33 120.26(12) . . ?
C31 C32 C33 119.99(11) . . ?
C6 C7 C8 120.45(11) . . ?
C7 C6 C5 121.37(11) . . ?
F3 C31 C32 120.19(12) . . ?
F3 C31 C30 120.76(13) . . ?
C32 C31 C30 119.05(11) . . ?
C2 B1 C40 111.79(8) . . ?
C2 B1 C34 101.62(8) . . ?
C40 B1 C34 110.66(8) . . ?
C2 B1 C28 115.84(8) . . ?
C40 B1 C28 104.81(8) . . ?
C34 B1 C28 112.28(8) . . ?
C103 C102 C101 120.6(6) . . ?
C106 C105 C104 119.7(5) . . ?
C101 C106 C105 121.3(3) . . ?
C103 C104 C105 119.4(4) . . ?
C102 C103 C104 121.2(4) . . ?
C106 C101 C102 117.7(4) . . ?
C106 C101 C100 121.7(3) . . ?
C102 C101 C100 120.6(4) . . ?
C202 C201 C206 115.7(8) . . ?
C202 C201 C200 124.2(9) . . ?
C206 C201 C200 120.1(6) . . ?
C201 C202 C203 128.4(13) . . ?
C202 C203 C204 116.8(7) . . ?
C203 C204 C205 119.3(6) . . ?
C204 C205 C206 119.8(7) . . ?
C205 C206 C201 120.0(5) . . ?

loop_
_geom_bond_atom_site_label_1
_geom_bond_atom_site_label_2
_geom_bond_distance
_geom_bond_site_symmetry_2
_geom_bond_publ_flag
F15 C45 1.3515(12) . ?
F1 C29 1.3479(13) . ?
F5 C33 1.3474(14) . ?
F11 C41 1.3537(12) . ?
F6 C35 1.3533(12) . ?
F10 C39 1.3486(13) . ?
F7 C36 1.3422(13) . ?
F14 C44 1.3417(13) . ?
F12 C42 1.3468(13) . ?
F8 C37 1.3418(12) . ?
F2 C30 1.3399(15) . ?
F13 C43 1.3390(13) . ?
F9 C38 1.3464(13) . ?
O1 C1 1.3212(12) . ?
F3 C31 1.3433(13) . ?
F4 C32 1.3463(15) . ?
N1 C1 1.3421(13) . ?
N1 C2 1.4349(12) . ?
N1 C4 1.4545(12) . ?
N2 C1 1.3269(12) . ?
N2 C3 1.3966(13) . ?
N2 C16 1.4430(13) . ?
C2 C3 1.3643(13) . ?
C2 B1 1.6525(15) . ?
C17 C18 1.3990(15) . ?
C17 C16 1.4029(14) . ?
C17 C22 1.5211(15) . ?
C28 C33 1.3970(15) . ?
C28 C29 1.3974(15) . ?
C28 B1 1.6635(15) . ?
C16 C21 1.4004(14) . ?
C4 C5 1.4047(14) . ?
C4 C9 1.4066(14) . ?
C40 C45 1.3919(14) . ?
C40 C41 1.3972(14) . ?
C40 B1 1.6570(15) . ?
C21 C20 1.3990(15) . ?
C21 C25 1.5220(15) . ?
C29 C30 1.3890(15) . ?
C33 C32 1.3918(15) . ?
C20 C19 1.3858(16) . ?
C39 C34 1.3906(14) . ?
C39 C38 1.3950(15) . ?
C41 C42 1.3802(15) . ?
C18 C19 1.3902(16) . ?
C34 C35 1.3984(14) . ?
C34 B1 1.6633(15) . ?
C22 C24 1.5023(17) . ?
C22 C23 1.5383(18) . ?
C35 C36 1.3810(14) . ?
C36 C37 1.3833(17) . ?
C37 C38 1.3725(18) . ?
C25 C26 1.5310(16) . ?
C25 C27 1.5314(16) . ?
C9 C8 1.3991(15) . ?
C9 C13 1.5183(15) . ?
C44 C43 1.3783(16) . ?
C44 C45 1.3902(15) . ?
C42 C43 1.3837(16) . ?
C10 C5 1.5219(16) . ?
C10 C11 1.5328(19) . ?
C10 C12 1.5375(18) . ?
C13 C15 1.5329(16) . ?
C13 C14 1.5364(17) . ?
C5 C6 1.3993(16) . ?
C8 C7 1.3882(18) . ?
C30 C31 1.379(2) . ?
C32 C31 1.377(2) . ?
C7 C6 1.3843(19) . ?
C102 C103 1.356(8) . ?
C102 C101 1.435(9) . ?
C105 C106 1.389(9) . ?
C105 C104 1.403(6) . ?
C100 C101 1.514(7) . ?
C106 C101 1.386(4) . ?
C104 C103 1.384(4) . ?
C200 C201 1.503(11) . ?
C201 C202 1.304(13) . ?
C201 C206 1.398(7) . ?
C202 C203 1.349(14) . ?
C203 C204 1.371(8) . ?
C204 C205 1.391(8) . ?
C205 C206 1.395(10) . ?

loop_
_geom_torsion_atom_site_label_1
_geom_torsion_atom_site_label_2
_geom_torsion_atom_site_label_3
_geom_torsion_atom_site_label_4
_geom_torsion
_geom_torsion_site_symmetry_1
_geom_torsion_site_symmetry_2
_geom_torsion_site_symmetry_3
_geom_torsion_site_symmetry_4
_geom_torsion_publ_flag
C3 N2 C1 O1 -176.46(9) . . . . ?
C16 N2 C1 O1 -4.19(16) . . . . ?
C3 N2 C1 N1 1.48(11) . . . . ?
C16 N2 C1 N1 173.75(9) . . . . ?
C2 N1 C1 O1 177.10(9) . . . . ?
C4 N1 C1 O1 -0.65(15) . . . . ?
C2 N1 C1 N2 -0.82(11) . . . . ?
C4 N1 C1 N2 -178.56(8) . . . . ?
C1 N1 C2 C3 -0.19(11) . . . . ?
C4 N1 C2 C3 177.10(10) . . . . ?
C1 N1 C2 B1 175.65(10) . . . . ?
C4 N1 C2 B1 -7.06(18) . . . . ?
N1 C2 C3 N2 1.09(11) . . . . ?
B1 C2 C3 N2 -175.46(8) . . . . ?
C1 N2 C3 C2 -1.62(11) . . . . ?
C16 N2 C3 C2 -173.90(9) . . . . ?
C18 C17 C16 C21 -2.56(16) . . . . ?
C22 C17 C16 C21 177.15(10) . . . . ?
C18 C17 C16 N2 175.81(9) . . . . ?
C22 C17 C16 N2 -4.48(15) . . . . ?
C1 N2 C16 C21 -80.83(13) . . . . ?
C3 N2 C16 C21 90.01(12) . . . . ?
C1 N2 C16 C17 100.69(12) . . . . ?
C3 N2 C16 C17 -88.48(12) . . . . ?
C1 N1 C4 C5 -74.03(13) . . . . ?
C2 N1 C4 C5 108.88(13) . . . . ?
C1 N1 C4 C9 101.01(12) . . . . ?
C2 N1 C4 C9 -76.08(14) . . . . ?
C17 C16 C21 C20 2.10(16) . . . . ?
N2 C16 C21 C20 -176.28(9) . . . . ?
C17 C16 C21 C25 -178.54(10) . . . . ?
N2 C16 C21 C25 3.08(15) . . . . ?
C33 C28 C29 F1 174.08(9) . . . . ?
B1 C28 C29 F1 2.15(15) . . . . ?
C33 C28 C29 C30 -2.78(16) . . . . ?
B1 C28 C29 C30 -174.71(10) . . . . ?
C29 C28 C33 F5 -175.24(10) . . . . ?
B1 C28 C33 F5 -4.08(17) . . . . ?
C29 C28 C33 C32 1.85(16) . . . . ?
B1 C28 C33 C32 173.01(11) . . . . ?
C16 C21 C20 C19 -0.21(17) . . . . ?
C25 C21 C20 C19 -179.58(11) . . . . ?
C45 C40 C41 F11 -176.94(9) . . . . ?
B1 C40 C41 F11 4.49(15) . . . . ?
C45 C40 C41 C42 1.40(16) . . . . ?
B1 C40 C41 C42 -177.16(10) . . . . ?
C16 C17 C18 C19 1.15(17) . . . . ?
C22 C17 C18 C19 -178.56(11) . . . . ?
F10 C39 C34 C35 177.83(10) . . . . ?
C38 C39 C34 C35 -0.61(16) . . . . ?
F10 C39 C34 B1 3.74(17) . . . . ?
C38 C39 C34 B1 -174.70(10) . . . . ?
C21 C20 C19 C18 -1.08(19) . . . . ?
C17 C18 C19 C20 0.59(19) . . . . ?
C18 C17 C22 C24 -86.56(14) . . . . ?
C16 C17 C22 C24 93.74(13) . . . . ?
C18 C17 C22 C23 38.44(15) . . . . ?
C16 C17 C22 C23 -141.26(12) . . . . ?
C39 C34 C35 F6 -179.51(9) . . . . ?
B1 C34 C35 F6 -4.95(14) . . . . ?
C39 C34 C35 C36 0.35(16) . . . . ?
B1 C34 C35 C36 174.92(10) . . . . ?
F6 C35 C36 F7 -0.63(16) . . . . ?
C34 C35 C36 F7 179.51(10) . . . . ?
F6 C35 C36 C37 179.64(10) . . . . ?
C34 C35 C36 C37 -0.23(18) . . . . ?
F7 C36 C37 F8 1.04(17) . . . . ?
C35 C36 C37 F8 -179.22(10) . . . . ?
F7 C36 C37 C38 -179.40(11) . . . . ?
C35 C36 C37 C38 0.34(17) . . . . ?
C20 C21 C25 C26 -53.06(14) . . . . ?
C16 C21 C25 C26 127.61(11) . . . . ?
C20 C21 C25 C27 72.17(13) . . . . ?
C16 C21 C25 C27 -107.17(12) . . . . ?
C5 C4 C9 C8 -2.37(17) . . . . ?
N1 C4 C9 C8 -177.14(10) . . . . ?
C5 C4 C9 C13 174.32(11) . . . . ?
N1 C4 C9 C13 -0.45(16) . . . . ?
F8 C37 C38 F9 0.05(18) . . . . ?
C36 C37 C38 F9 -179.51(11) . . . . ?
F8 C37 C38 C39 178.96(11) . . . . ?
C36 C37 C38 C39 -0.60(18) . . . . ?
F10 C39 C38 F9 1.13(16) . . . . ?
C34 C39 C38 F9 179.68(11) . . . . ?
F10 C39 C38 C37 -177.77(10) . . . . ?
C34 C39 C38 C37 0.78(18) . . . . ?
F11 C41 C42 F12 -2.67(16) . . . . ?
C40 C41 C42 F12 178.92(10) . . . . ?
F11 C41 C42 C43 177.79(10) . . . . ?
C40 C41 C42 C43 -0.62(18) . . . . ?
F14 C44 C45 F15 1.10(16) . . . . ?
C43 C44 C45 F15 -178.82(10) . . . . ?
F14 C44 C45 C40 -179.27(10) . . . . ?
C43 C44 C45 C40 0.81(18) . . . . ?
C41 C40 C45 F15 178.11(9) . . . . ?
B1 C40 C45 F15 -3.46(16) . . . . ?
C41 C40 C45 C44 -1.49(16) . . . . ?
B1 C40 C45 C44 176.94(10) . . . . ?
C8 C9 C13 C15 -36.42(15) . . . . ?
C4 C9 C13 C15 147.02(11) . . . . ?
C8 C9 C13 C14 87.19(13) . . . . ?
C4 C9 C13 C14 -89.36(12) . . . . ?
C9 C4 C5 C6 0.84(18) . . . . ?
N1 C4 C5 C6 175.62(11) . . . . ?
C9 C4 C5 C10 179.85(11) . . . . ?
N1 C4 C5 C10 -5.37(17) . . . . ?
C11 C10 C5 C6 -63.37(15) . . . . ?
C12 C10 C5 C6 60.45(15) . . . . ?
C11 C10 C5 C4 117.65(13) . . . . ?
C12 C10 C5 C4 -118.53(12) . . . . ?
C4 C9 C8 C7 2.30(19) . . . . ?
C13 C9 C8 C7 -174.42(12) . . . . ?
F14 C44 C43 F13 0.10(18) . . . . ?
C45 C44 C43 F13 -179.98(11) . . . . ?
F14 C44 C43 C42 -179.81(11) . . . . ?
C45 C44 C43 C42 0.11(18) . . . . ?
F12 C42 C43 F13 0.35(18) . . . . ?
C41 C42 C43 F13 179.90(11) . . . . ?
F12 C42 C43 C44 -179.75(11) . . . . ?
C41 C42 C43 C44 -0.20(18) . . . . ?
F1 C29 C30 F2 4.01(16) . . . . ?
C28 C29 C30 F2 -179.01(10) . . . . ?
F1 C29 C30 C31 -174.77(10) . . . . ?
C28 C29 C30 C31 2.20(18) . . . . ?
F5 C33 C32 F4 -2.87(16) . . . . ?
C28 C33 C32 F4 179.85(11) . . . . ?
F5 C33 C32 C31 176.88(11) . . . . ?
C28 C33 C32 C31 -0.40(19) . . . . ?
C9 C8 C7 C6 -0.8(2) . . . . ?
C8 C7 C6 C5 -0.8(2) . . . . ?
C4 C5 C6 C7 0.8(2) . . . . ?
C10 C5 C6 C7 -178.24(13) . . . . ?
F4 C32 C31 F3 0.21(18) . . . . ?
C33 C32 C31 F3 -179.54(11) . . . . ?
F4 C32 C31 C30 179.38(11) . . . . ?
C33 C32 C31 C30 -0.37(18) . . . . ?
F2 C30 C31 F3 -0.09(18) . . . . ?
C29 C30 C31 F3 178.70(11) . . . . ?
F2 C30 C31 C32 -179.25(11) . . . . ?
C29 C30 C31 C32 -0.46(18) . . . . ?
C3 C2 B1 C40 88.09(11) . . . . ?
N1 C2 B1 C40 -87.17(13) . . . . ?
C3 C2 B1 C34 -29.95(12) . . . . ?
N1 C2 B1 C34 154.78(10) . . . . ?
C3 C2 B1 C28 -151.94(9) . . . . ?
N1 C2 B1 C28 32.80(15) . . . . ?
C45 C40 B1 C2 -2.97(14) . . . . ?
C41 C40 B1 C2 175.37(9) . . . . ?
C45 C40 B1 C34 109.53(11) . . . . ?
C41 C40 B1 C34 -72.13(12) . . . . ?
C45 C40 B1 C28 -129.22(11) . . . . ?
C41 C40 B1 C28 49.12(12) . . . . ?
C39 C34 B1 C2 114.49(11) . . . . ?
C35 C34 B1 C2 -59.25(11) . . . . ?
C39 C34 B1 C40 -4.37(14) . . . . ?
C35 C34 B1 C40 -178.10(9) . . . . ?
C39 C34 B1 C28 -121.10(11) . . . . ?
C35 C34 B1 C28 65.17(12) . . . . ?
C33 C28 B1 C2 118.59(11) . . . . ?
C29 C28 B1 C2 -70.75(12) . . . . ?
C33 C28 B1 C40 -117.72(11) . . . . ?
C29 C28 B1 C40 52.94(12) . . . . ?
C33 C28 B1 C34 2.46(15) . . . . ?
C29 C28 B1 C34 173.12(9) . . . . ?
C104 C105 C106 C101 0.9(7) . . . . ?
C106 C105 C104 C103 -0.4(7) . . . . ?
C101 C102 C103 C104 0.9(8) . . . . ?
C105 C104 C103 C102 -0.5(6) . . . . ?
C105 C106 C101 C102 -0.5(6) . . . . ?
C105 C106 C101 C100 179.1(5) . . . . ?
C103 C102 C101 C106 -0.4(8) . . . . ?
C103 C102 C101 C100 180.0(5) . . . . ?
C206 C201 C202 C203 -0.2(16) . . . . ?
C200 C201 C202 C203 179.4(10) . . . . ?
C201 C202 C203 C204 0.2(16) . . . . ?
C202 C203 C204 C205 0.0(10) . . . . ?
C203 C204 C205 C206 -0.1(10) . . . . ?
C204 C205 C206 C201 0.1(9) . . . . ?
C202 C201 C206 C205 0.0(9) . . . . ?
C200 C201 C206 C205 -179.6(7) . . . . ?
